data_7161030
loop_
_publ_author_name
'Zhang, Yajuan'
'Chai, Fuxiang'
'Hu, Qiong'
'Chang, Meng'
'Qiang, Ruihua'
'Hu, Yimin'

_publ_section_title
;
 Three-component tandem benzyl-C(sp<sup>3</sup>)-H functionalization
 <i>via</i> thermally generated arynes with phenazine.
;
_journal_issue 6
_journal_name_full 'Organic &amp; biomolecular chemistry'
_journal_page_first 1231
_journal_page_last 1236
_journal_paper_doi 10.1039/d5ob01818h
_journal_volume 24
_journal_year 2026
_chemical_formula_moiety '2(C52 H48 N2 O4)'
_chemical_formula_sum 'C104 H96 N4 O8'
_chemical_formula_weight 1529.84
_space_group_crystal_system triclinic
_space_group_IT_number 2
_space_group_name_Hall '-P 1'
_space_group_name_H-M_alt 'P -1'
_atom_sites_solution_hydrogens geom
_atom_sites_solution_primary dual
_audit_creation_date 2025-06-30
_audit_creation_method
;
Olex2 1.5
(compiled 2023.08.24 svn.re1ec1418 for OlexSys, GUI svn.r6817)
;
_audit_update_record
;
2025-10-07 deposited with the CCDC.	2025-12-17 downloaded from the CCDC.
;
_cell_angle_alpha 84.7720(10)
_cell_angle_beta 88.0100(10)
_cell_angle_gamma 73.9620(10)
_cell_formula_units_Z 2
_cell_length_a 12.4510(3)
_cell_length_b 13.0800(3)
_cell_length_c 27.5697(6)
_cell_measurement_reflns_used 9100
_cell_measurement_temperature 273(2)
_cell_measurement_theta_max 67.737
_cell_measurement_theta_min 3.220
_cell_volume 4297.05(17)
_computing_cell_refinement 'SAINT v8.37A (Bruker, 2015)'
_computing_data_reduction 'SAINT v8.37A (Bruker, 2015)'
_computing_molecular_graphics 'Olex2 1.5 (Dolomanov et al., 2009)'
_computing_publication_material 'Olex2 1.5 (Dolomanov et al., 2009)'
_computing_structure_refinement 'ShelXL (Sheldrick, 2015)'
_computing_structure_solution 'ShelXT (Sheldrick, 2015)'
_diffrn_ambient_temperature 273.15
_diffrn_detector 'Bruker APEX2 area detector'
_diffrn_detector_area_resol_mean 7.9
_diffrn_detector_type 'CCD area detector'
_diffrn_measured_fraction_theta_full 1.000
_diffrn_measured_fraction_theta_max 0.999
_diffrn_measurement_device 'three-circle diffractometer'
_diffrn_measurement_device_type 'Bruker SMART APEX2 area detector'
_diffrn_measurement_method '\w and \f scans'
_diffrn_radiation_monochromator 'mirror optics'
_diffrn_radiation_probe x-ray
_diffrn_radiation_type CuK\a
_diffrn_radiation_wavelength 1.54178
_diffrn_reflns_av_R_equivalents 0.0845
_diffrn_reflns_av_unetI/netI 0.0643
_diffrn_reflns_Laue_measured_fraction_full 1.000
_diffrn_reflns_Laue_measured_fraction_max 0.999
_diffrn_reflns_limit_h_max 15
_diffrn_reflns_limit_h_min -14
_diffrn_reflns_limit_k_max 15
_diffrn_reflns_limit_k_min -15
_diffrn_reflns_limit_l_max 32
_diffrn_reflns_limit_l_min -33
_diffrn_reflns_number 76448
_diffrn_reflns_point_group_measured_fraction_full 1.000
_diffrn_reflns_point_group_measured_fraction_max 0.999
_diffrn_reflns_theta_full 67.679
_diffrn_reflns_theta_max 68.314
_diffrn_reflns_theta_min 1.609
_diffrn_source 'microfocus sealed X-ray tube'
_diffrn_source_type 'Incoatec I\ms'
_diffrn_standards_number 0
_exptl_absorpt_coefficient_mu 0.583
_exptl_absorpt_correction_T_max 0.7531
_exptl_absorpt_correction_T_min 0.5814
_exptl_absorpt_correction_type none
_exptl_absorpt_process_details
;
SADABS-2016/2 (Bruker,2016/2) was used for absorption correction.
wR2(int) was 0.0985 before and 0.0741 after correction.
The Ratio of minimum to maximum transmission is 0.7720.
The \l/2 correction factor is Not present.
;
_exptl_crystal_colour 'clear light yellow'
_exptl_crystal_colour_lustre clear
_exptl_crystal_colour_modifier light
_exptl_crystal_colour_primary yellow
_exptl_crystal_density_diffrn 1.182
_exptl_crystal_description block
_exptl_crystal_F_000 1624
_exptl_crystal_size_max 0.28
_exptl_crystal_size_mid 0.27
_exptl_crystal_size_min 0.26
_refine_diff_density_max 0.287
_refine_diff_density_min -0.393
_refine_diff_density_rms 0.045
_refine_ls_extinction_method none
_refine_ls_goodness_of_fit_ref 1.065
_refine_ls_hydrogen_treatment constr
_refine_ls_matrix_type full
_refine_ls_number_parameters 1077
_refine_ls_number_reflns 15733
_refine_ls_number_restraints 79
_refine_ls_restrained_S_all 1.132
_refine_ls_R_factor_all 0.0798
_refine_ls_R_factor_gt 0.0555
_refine_ls_shift/su_max 0.005
_refine_ls_shift/su_mean 0.000
_refine_ls_structure_factor_coef Fsqd
_refine_ls_weighting_details 'w=1/[\s^2^(Fo^2^)+(0.0956P)^2^+0.0846P] where P=(Fo^2^+2Fc^2^)/3'
_refine_ls_weighting_scheme calc
_refine_ls_wR_factor_gt 0.1529
_refine_ls_wR_factor_ref 0.1683
_reflns_Friedel_coverage 0.000
_reflns_number_gt 10922
_reflns_number_total 15733
_reflns_threshold_expression 'I > 2\s(I)'
_cod_data_source_file d5ob01818h2.cif
_cod_data_source_block cu_20250421x_0m_a
_cod_original_cell_volume 4297.06(17)
_cod_database_code 7161030
_shelx_shelxl_version_number 2018/3
_shelx_space_group_comment
;
The symmetry employed for this shelxl refinement is uniquely defined
by the following loop, which should always be used as a source of
symmetry information in preference to the above space-group names.
They are only intended as comments.
;
_shelx_estimated_absorpt_t_max 0.863
_shelx_estimated_absorpt_t_min 0.854
_olex2_refinement_description
;
1. Restrained distances
 H96B-H88
 2 with sigma of 0.001
 C24A-C23 \\sim C24-C23 \\sim C25-C23 \\sim C25A-C23
 with sigma of 0.02
2. Uiso/Uaniso restraints and constraints
C23 \\sim C24 \\sim C25 \\sim C24A \\sim C25A: within 2A with sigma of 0.01 and
sigma for terminal atoms of 0.02 within 2A
C72 \\sim C71 \\sim C73: within 2A with sigma of 0.001 and sigma for terminal
atoms of 0.002 within 2A
3. Rigid body (RIGU) restrains
 C23, C25, C24
 with sigma for 1-2 distances of 0.01 and sigma for 1-3 distances of 0.02
 C23, C25A, C24A
 with sigma for 1-2 distances of 0.01 and sigma for 1-3 distances of 0.02
4. Others
 Sof(H23A)=Sof(C24A)=Sof(H24D)=Sof(H24E)=Sof(H24F)=Sof(C25A)=Sof(H25D)=
 Sof(H25E)=Sof(H25F)=1-FVAR(1)
 Sof(H23)=Sof(C24)=Sof(H24A)=Sof(H24B)=Sof(H24C)=Sof(C25)=Sof(H25A)=Sof(H25B)=
 Sof(H25C)=FVAR(1)
5.a Ternary CH refined with riding coordinates:
 C75(H75), C71(H71), C19(H19), C23(H23), C23(H23A)
5.b Secondary CH2 refined with riding coordinates:
 C66(H66A,H66B), C68(H68A,H68B), C14(H14A,H14B), C16(H16A,H16B), C96(H96A,
 H96B), C44(H44A,H44B)
5.c Me refined with riding coordinates:
 C104(H10A,H10B,H10C)
5.d Aromatic/amide H refined with riding coordinates:
 C63(H63), C11(H11), C98(H98), C78(H78), C33(H33), C82(H82), C91(H91),
 C81(H81), C27(H27), C102(H102), C53(H53), C85(H85), C31(H31), C34(H34),
 C36(H36), C80(H80), C88(H88), C1(H1), C79(H79), C46(H46), C54(H54), C94(H94),
 C57(H57), C42(H42), C100(H100), C5(H5), C50(H50), C35(H35), C30(H30), C28(H28),
  C48(H48), C92(H92), C29(H29), C86(H86), C87(H87), C3(H3), C39(H39), C2(H2),
 C93(H93), C4(H4), C55(H55), C41(H41), C40(H40), C56(H56)
5.e Idealised Me refined as rotating group:
 C52(H52A,H52B,H52C), C51(H51A,H51B,H51C), C77(H77A,H77B,H77C), C73(H73A,H73B,
 H73C), C76(H76A,H76B,H76C), C103(H10D,H10E,H10F), C21(H21A,H21B,H21C),
 C20(H20A,H20B,H20C), C72(H72A,H72B,H72C), C24(H24A,H24B,H24C), C25(H25A,H25B,
 H25C), C24A(H24D,H24E,H24F), C25A(H25D,H25E,H25F)
;
_olex2_submission_special_instructions 'No special instructions were received'

loop_
_space_group_symop_operation_xyz
'x, y, z'
'-x, -y, -z'

loop_
_atom_site_label
_atom_site_type_symbol
_atom_site_fract_x
_atom_site_fract_y
_atom_site_fract_z
_atom_site_U_iso_or_equiv
_atom_site_adp_type
_atom_site_occupancy
_atom_site_site_symmetry_order
_atom_site_calc_flag
_atom_site_refinement_flags_posn
_atom_site_refinement_flags_adp
_atom_site_refinement_flags_occupancy
_atom_site_disorder_assembly
_atom_site_disorder_group
O4 O 0.10154(13) 0.44022(10) 0.11822(5) 0.0637(3) Uani 1 1 d . . . . .
O2 O -0.04789(11) 0.31934(13) 0.16344(5) 0.0682(4) Uani 1 1 d . . . . .
O3 O 0.12172(14) 0.32006(13) 0.06296(5) 0.0718(4) Uani 1 1 d . . . . .
N3 N 0.45675(14) 0.67083(13) 0.34241(5) 0.0566(4) Uani 1 1 d . . . . .
N1 N 0.50358(12) 0.24236(11) 0.15449(6) 0.0516(3) Uani 1 1 d . . . . .
O7 O 0.49103(16) 0.68182(13) 0.57782(5) 0.0801(5) Uani 1 1 d . . . . .
N2 N 0.48605(14) 0.43500(12) 0.19563(6) 0.0572(4) Uani 1 1 d . . . . .
O6 O 0.23609(18) 0.83002(15) 0.54198(6) 0.0906(5) Uani 1 1 d . . . . .
O8 O 0.49225(19) 0.83030(14) 0.53223(6) 0.0963(6) Uani 1 1 d . . . . .
N4 N 0.57141(16) 0.74361(15) 0.26594(6) 0.0657(4) Uani 1 1 d . . . . .
O1 O 0.06112(16) 0.27114(18) 0.22842(6) 0.0932(5) Uani 1 1 d . . . . .
C61 C 0.35162(15) 0.02127(13) 0.10180(6) 0.0470(4) Uani 1 1 d . . . . .
O5 O 0.24603(18) 0.86650(16) 0.46220(6) 0.0973(6) Uani 1 1 d . . . . .
C65 C 0.34107(14) 0.17596(13) 0.14614(6) 0.0463(4) Uani 1 1 d . . . . .
C67 C 0.14502(14) 0.26094(13) 0.14872(6) 0.0471(4) Uani 1 1 d . . . . .
C9 C 0.28346(15) 0.51905(14) 0.44840(6) 0.0500(4) Uani 1 1 d . . . . .
C62 C 0.46883(15) 0.00265(13) 0.09833(6) 0.0484(4) Uani 1 1 d . . . . .
C64 C 0.45469(15) 0.16196(13) 0.13986(7) 0.0491(4) Uani 1 1 d . . . . .
C60 C 0.29550(15) -0.03924(14) 0.07629(6) 0.0506(4) Uani 1 1 d . . . . .
C32 C 0.56612(16) 0.61063(15) 0.33191(6) 0.0514(4) Uani 1 1 d . . . . .
C69 C 0.28928(14) 0.10809(13) 0.12637(6) 0.0471(4) Uani 1 1 d . . . . .
C74 C 0.12027(15) 0.34195(15) 0.10449(7) 0.0514(4) Uani 1 1 d . . . . .
C84 C 0.52240(14) 0.24233(14) 0.20478(7) 0.0505(4) Uani 1 1 d . . . . .
C83 C 0.54036(15) -0.08956(14) 0.07394(6) 0.0495(4) Uani 1 1 d . . . . .
C63 C 0.51826(15) 0.07449(14) 0.11694(7) 0.0517(4) Uani 1 1 d . . . . .
H63 H 0.595152 0.063527 0.113930 0.062 Uiso 1 1 calc R . . . .
C17 C 0.34120(16) 0.59001(14) 0.46162(6) 0.0512(4) Uani 1 1 d . . . . .
C10 C 0.27804(15) 0.50434(14) 0.39862(6) 0.0509(4) Uani 1 1 d . . . . .
C13 C 0.39574(16) 0.64319(14) 0.42753(6) 0.0517(4) Uani 1 1 d . . . . .
C95 C 0.46616(16) 0.43632(15) 0.14592(7) 0.0537(4) Uani 1 1 d . . . . .
C70 C 0.04998(16) 0.28487(15) 0.18540(7) 0.0544(4) Uani 1 1 d . . . . .
C58 C 0.20771(16) -0.14173(14) 0.01821(7) 0.0523(4) Uani 1 1 d . . . . .
C90 C 0.47423(15) 0.34029(14) 0.12501(7) 0.0505(4) Uani 1 1 d . . . . .
C11 C 0.33355(16) 0.55877(15) 0.36496(6) 0.0530(4) Uani 1 1 d . . . . .
H11 H 0.329892 0.549710 0.332052 0.064 Uiso 1 1 calc R . . . .
C66 C 0.25752(15) 0.26196(14) 0.17057(7) 0.0506(4) Uani 1 1 d . . . . .
H66A H 0.272514 0.330651 0.163094 0.061 Uiso 1 1 calc R . . . .
H66B H 0.257857 0.245909 0.205620 0.061 Uiso 1 1 calc R . . . .
C89 C 0.51382(15) 0.33901(15) 0.22537(7) 0.0522(4) Uani 1 1 d . . . . .
C68 C 0.16501(15) 0.14574(14) 0.13333(7) 0.0533(4) Uani 1 1 d . . . . .
H68A H 0.139673 0.100824 0.158547 0.064 Uiso 1 1 calc R . . . .
H68B H 0.126528 0.145965 0.103309 0.064 Uiso 1 1 calc R . . . .
C8 C 0.23361(16) 0.46252(15) 0.48537(6) 0.0541(4) Uani 1 1 d . . . . .
C12 C 0.39394(16) 0.62583(15) 0.37881(6) 0.0522(4) Uani 1 1 d . . . . .
C97 C 0.34524(16) 0.59756(15) 0.22071(7) 0.0553(4) Uani 1 1 d . . . . .
C59 C 0.25162(16) -0.08525(14) 0.05120(7) 0.0534(4) Uani 1 1 d . . . . .
C26 C 0.21801(17) 0.43139(15) 0.38093(6) 0.0530(4) Uani 1 1 d . . . . .
C37 C 0.62594(17) 0.64931(16) 0.29347(6) 0.0562(4) Uani 1 1 d . . . . .
C7 C 0.19072(18) 0.41555(16) 0.51632(7) 0.0581(4) Uani 1 1 d . . . . .
C22 C 0.28475(19) 0.81553(16) 0.49863(7) 0.0617(5) Uani 1 1 d . . . . .
C98 C 0.26318(17) 0.54610(16) 0.23267(7) 0.0587(4) Uani 1 1 d . . . . .
H98 H 0.283139 0.471969 0.237397 0.070 Uiso 1 1 calc R . . . .
C78 C 0.53154(17) -0.19295(14) 0.08611(7) 0.0556(4) Uani 1 1 d . . . . .
H78 H 0.477968 -0.204340 0.108724 0.067 Uiso 1 1 calc R . . . .
C15 C 0.39072(18) 0.72383(15) 0.50212(6) 0.0565(4) Uani 1 1 d . . . . .
C33 C 0.61567(18) 0.51299(16) 0.35709(7) 0.0603(5) Uani 1 1 d . . . . .
H33 H 0.576648 0.486605 0.382334 0.072 Uiso 1 1 calc R . . . .
C14 C 0.45181(18) 0.71309(16) 0.45223(7) 0.0588(5) Uani 1 1 d . . . . .
H14A H 0.441220 0.782133 0.434035 0.071 Uiso 1 1 calc R . . . .
H14B H 0.531185 0.679349 0.456139 0.071 Uiso 1 1 calc R . . . .
C82 C 0.61962(17) -0.07570(16) 0.03931(7) 0.0591(4) Uani 1 1 d . . . . .
H82 H 0.626293 -0.007401 0.030396 0.071 Uiso 1 1 calc R . . . .
C91 C 0.45250(19) 0.34229(17) 0.07617(8) 0.0644(5) Uani 1 1 d . . . . .
H91 H 0.457118 0.278603 0.062645 0.077 Uiso 1 1 calc R . . . .
C6 C 0.13000(17) 0.36235(15) 0.55026(7) 0.0576(4) Uani 1 1 d . . . . .
C43 C 0.41870(18) 0.77857(16) 0.32460(7) 0.0579(4) Uani 1 1 d . . . . .
C99 C 0.15212(19) 0.60262(18) 0.23776(8) 0.0661(5) Uani 1 1 d . . . . .
C45 C 0.70230(18) 0.82896(17) 0.21532(7) 0.0632(5) Uani 1 1 d . . . . .
C81 C 0.68896(19) -0.16164(18) 0.01778(8) 0.0676(5) Uani 1 1 d . . . . .
H81 H 0.741497 -0.150751 -0.005468 0.081 Uiso 1 1 calc R . . . .
C16 C 0.35723(18) 0.61830(15) 0.51230(6) 0.0565(4) Uani 1 1 d . . . . .
H16A H 0.415921 0.563405 0.529261 0.068 Uiso 1 1 calc R . . . .
H16B H 0.288652 0.628818 0.531343 0.068 Uiso 1 1 calc R . . . .
C18 C 0.46351(19) 0.74044(16) 0.54222(7) 0.0614(5) Uani 1 1 d . . . . .
C27 C 0.10982(18) 0.43447(17) 0.39559(8) 0.0626(5) Uani 1 1 d . . . . .
H27 H 0.073537 0.482515 0.417711 0.075 Uiso 1 1 calc R . . . .
C102 C 0.31435(19) 0.70782(16) 0.21307(8) 0.0656(5) Uani 1 1 d . . . . .
H102 H 0.369119 0.742579 0.204864 0.079 Uiso 1 1 calc R . . . .
C96 C 0.46651(17) 0.53909(13) 0.21537(7) 0.0650(5) Uani 1 1 d . . . . .
H96A H 0.502541 0.583235 0.194128 0.078 Uiso 1 1 calc R . . . .
H96B H 0.501402 0.528598 0.247030 0.078 Uiso 1 1 calc DR . . . .
C53 C 0.09465(18) -0.13045(18) 0.01477(8) 0.0636(5) Uani 1 1 d . . . . .
H53 H 0.044354 -0.085299 0.034426 0.076 Uiso 1 1 calc R . . . .
C38 C 0.47847(19) 0.81568(17) 0.28559(7) 0.0631(5) Uani 1 1 d . . . . .
C85 C 0.55218(19) 0.14762(17) 0.23330(8) 0.0651(5) Uani 1 1 d . . . . .
H85 H 0.559254 0.084111 0.219204 0.078 Uiso 1 1 calc R . . . .
C31 C 0.2700(2) 0.35917(16) 0.34750(7) 0.0644(5) Uani 1 1 d . . . . .
H31 H 0.342612 0.355824 0.337030 0.077 Uiso 1 1 calc R . . . .
C34 C 0.7228(2) 0.45419(18) 0.34506(8) 0.0692(5) Uani 1 1 d . . . . .
H34 H 0.754387 0.388211 0.361797 0.083 Uiso 1 1 calc R . . . .
C36 C 0.73359(19) 0.59067(19) 0.28305(8) 0.0669(5) Uani 1 1 d . . . . .
H36 H 0.774263 0.617055 0.258473 0.080 Uiso 1 1 calc R . . . .
C80 C 0.68048(19) -0.26289(17) 0.03062(8) 0.0680(5) Uani 1 1 d . . . . .
H80 H 0.727528 -0.320781 0.016332 0.082 Uiso 1 1 calc R . . . .
C88 C 0.5366(2) 0.33091(15) 0.27551(7) 0.0720(6) Uani 1 1 d . . . . .
H88 H 0.532597 0.393093 0.290218 0.086 Uiso 1 1 calc DR . . . .
C1 C 0.1545(2) 0.34738(18) 0.59973(8) 0.0694(5) Uani 1 1 d . . . . .
H1 H 0.214262 0.368110 0.610967 0.083 Uiso 1 1 calc R . . . .
C79 C 0.60198(19) -0.27836(16) 0.06474(8) 0.0653(5) Uani 1 1 d . . . . .
H79 H 0.596278 -0.347043 0.073505 0.078 Uiso 1 1 calc R . . . .
C46 C 0.7363(2) 0.86676(19) 0.25565(8) 0.0698(5) Uani 1 1 d . . . . .
H46 H 0.706732 0.852739 0.286166 0.084 Uiso 1 1 calc R . . . .
C54 C 0.0557(2) -0.1864(2) -0.01795(9) 0.0787(6) Uani 1 1 d . . . . .
H54 H -0.020435 -0.179303 -0.019781 0.094 Uiso 1 1 calc R . . . .
C44 C 0.6149(2) 0.7682(2) 0.21787(7) 0.0707(6) Uani 1 1 d . . . . .
H44A H 0.552390 0.809250 0.197913 0.085 Uiso 1 1 calc R . . . .
H44B H 0.646384 0.701523 0.203284 0.085 Uiso 1 1 calc R . . . .
C94 C 0.4364(2) 0.53021(18) 0.11576(9) 0.0756(6) Uani 1 1 d . . . . .
H94 H 0.429564 0.594783 0.128873 0.091 Uiso 1 1 calc R . . . .
C57 C 0.2810(2) -0.20870(19) -0.01199(9) 0.0725(6) Uani 1 1 d . . . . .
H57 H 0.357485 -0.217154 -0.010145 0.087 Uiso 1 1 calc R . . . .
C42 C 0.3246(2) 0.84723(19) 0.34273(8) 0.0734(6) Uani 1 1 d . . . . .
H42 H 0.284686 0.822661 0.368148 0.088 Uiso 1 1 calc R . . . .
C100 C 0.1247(2) 0.71359(19) 0.23016(9) 0.0745(6) Uani 1 1 d . . . . .
H100 H 0.050586 0.752648 0.233828 0.089 Uiso 1 1 calc R . . . .
C5 C 0.0417(2) 0.32872(18) 0.53428(9) 0.0710(5) Uani 1 1 d . . . . .
H5 H 0.025384 0.336165 0.501272 0.085 Uiso 1 1 calc R . . . .
C101 C 0.2045(2) 0.76788(17) 0.21727(10) 0.0747(6) Uani 1 1 d . . . . .
C50 C 0.74853(19) 0.8483(2) 0.16984(8) 0.0699(5) Uani 1 1 d . . . . .
H50 H 0.727337 0.821161 0.142802 0.084 Uiso 1 1 calc R . . . .
C47 C 0.8143(2) 0.92557(18) 0.25117(9) 0.0741(6) Uani 1 1 d . . . . .
C35 C 0.7821(2) 0.4932(2) 0.30858(8) 0.0732(6) Uani 1 1 d . . . . .
H35 H 0.854372 0.454548 0.300983 0.088 Uiso 1 1 calc R . . . .
C30 C 0.2147(3) 0.2925(2) 0.32979(9) 0.0818(7) Uani 1 1 d . . . . .
H30 H 0.250258 0.244557 0.307512 0.098 Uiso 1 1 calc R . . . .
C28 C 0.0547(2) 0.3674(2) 0.37792(9) 0.0781(6) Uani 1 1 d . . . . .
H28 H -0.017821 0.370319 0.388431 0.094 Uiso 1 1 calc R . . . .
C48 C 0.85611(19) 0.94595(19) 0.20544(10) 0.0776(6) Uani 1 1 d . . . . .
H48 H 0.906514 0.987058 0.202113 0.093 Uiso 1 1 calc R . . . .
C75 C 0.0820(2) 0.53041(18) 0.08037(9) 0.0781(6) Uani 1 1 d . . . . .
H75 H 0.131482 0.509297 0.052455 0.094 Uiso 1 1 calc R . . . .
C92 C 0.4241(2) 0.4370(2) 0.04702(8) 0.0797(7) Uani 1 1 d . . . . .
H92 H 0.409914 0.437171 0.014113 0.096 Uiso 1 1 calc R . . . .
C29 C 0.1063(3) 0.2968(2) 0.34505(10) 0.0878(8) Uani 1 1 d . . . . .
H29 H 0.069007 0.252019 0.333029 0.105 Uiso 1 1 calc R . . . .
C86 C 0.5719(2) 0.1443(2) 0.28240(8) 0.0768(6) Uani 1 1 d . . . . .
H86 H 0.590621 0.079466 0.301311 0.092 Uiso 1 1 calc R . . . .
C49 C 0.8259(2) 0.9076(2) 0.16427(9) 0.0779(6) Uani 1 1 d . . . . .
C71 C -0.1484(2) 0.3439(3) 0.19429(12) 0.0943(7) Uani 1 1 d . U . . .
H71 H -0.131667 0.369277 0.224758 0.113 Uiso 1 1 calc R . . . .
C87 C 0.5637(2) 0.2375(2) 0.30301(8) 0.0807(7) Uani 1 1 d . . . . .
H87 H 0.576874 0.236167 0.336089 0.097 Uiso 1 1 calc R . . . .
C3 C 0.0022(2) 0.2715(2) 0.61601(11) 0.0883(8) Uani 1 1 d . . . . .
H3 H -0.041376 0.242094 0.638178 0.106 Uiso 1 1 calc R . . . .
C39 C 0.4406(2) 0.9212(2) 0.26712(10) 0.0839(7) Uani 1 1 d . . . . .
H39 H 0.479676 0.946662 0.241623 0.101 Uiso 1 1 calc R . . . .
C19 C 0.5630(3) 0.8598(2) 0.56713(10) 0.0987(10) Uani 1 1 d . . . . .
H19 H 0.575719 0.807591 0.595648 0.118 Uiso 1 1 calc R . . . .
C2 C 0.0905(2) 0.3019(2) 0.63212(9) 0.0836(7) Uani 1 1 d . . . . .
H2 H 0.107408 0.291795 0.665109 0.100 Uiso 1 1 calc R . . . .
C93 C 0.4168(3) 0.5304(2) 0.06688(9) 0.0873(8) Uani 1 1 d . . . . .
H93 H 0.398635 0.594489 0.047356 0.105 Uiso 1 1 calc R . . . .
C4 C -0.0222(2) 0.2839(2) 0.56770(12) 0.0842(7) Uani 1 1 d . . . . .
H4 H -0.081914 0.262396 0.557001 0.101 Uiso 1 1 calc R . . . .
C55 C 0.1289(3) -0.2516(2) -0.04744(10) 0.0924(8) Uani 1 1 d . . . . .
H55 H 0.102560 -0.288617 -0.069450 0.111 Uiso 1 1 calc R . . . .
C41 C 0.2883(3) 0.9532(2) 0.32355(11) 0.0921(8) Uani 1 1 d . . . . .
H41 H 0.225058 0.999314 0.336325 0.111 Uiso 1 1 calc R . . . .
C40 C 0.3466(3) 0.9891(2) 0.28565(11) 0.0971(8) Uani 1 1 d . . . . .
H40 H 0.322424 1.059501 0.272483 0.116 Uiso 1 1 calc R . . . .
C104 C 0.0638(2) 0.5461(2) 0.25013(12) 0.0948(8) Uani 1 1 d . . . . .
H10A H -0.007666 0.597706 0.252152 0.142 Uiso 1 1 calc R . . . .
H10B H 0.062055 0.499755 0.225282 0.142 Uiso 1 1 calc R . . . .
H10C H 0.080428 0.504724 0.280889 0.142 Uiso 1 1 calc R . . . .
C56 C 0.2411(3) -0.2623(3) -0.04449(11) 0.0962(9) Uani 1 1 d . . . . .
H56 H 0.290796 -0.306457 -0.064751 0.115 Uiso 1 1 calc R . . . .
C23 C 0.1307(3) 0.9130(2) 0.54611(12) 0.1030(9) Uani 1 1 d D U . . .
H23 H 0.118134 0.960245 0.515942 0.124 Uiso 0.389(13) 1 calc R . P A 1
H23A H 0.088089 0.923137 0.515970 0.124 Uiso 0.611(13) 1 calc R . P A 2
C52 C 0.8511(3) 0.9667(3) 0.29504(12) 0.1028(9) Uani 1 1 d . . . . .
H52A H 0.833248 1.043220 0.290738 0.154 Uiso 1 1 calc GR . . . .
H52B H 0.930298 0.937657 0.298894 0.154 Uiso 1 1 calc GR . . . .
H52C H 0.813189 0.945656 0.323511 0.154 Uiso 1 1 calc GR . . . .
C51 C 0.8752(3) 0.9285(3) 0.11506(12) 0.1200(12) Uani 1 1 d . . . . .
H51A H 0.851337 0.889035 0.091887 0.180 Uiso 1 1 calc GR . . . .
H51B H 0.955267 0.906535 0.116918 0.180 Uiso 1 1 calc GR . . . .
H51C H 0.850467 1.003426 0.104953 0.180 Uiso 1 1 calc GR . . . .
C77 C -0.0358(3) 0.5586(3) 0.06435(14) 0.1209(11) Uani 1 1 d . . . . .
H77A H -0.052350 0.496380 0.054186 0.181 Uiso 1 1 calc GR . . . .
H77B H -0.046930 0.612740 0.037615 0.181 Uiso 1 1 calc GR . . . .
H77C H -0.084533 0.585004 0.090896 0.181 Uiso 1 1 calc GR . . . .
C73 C -0.2333(2) 0.4302(3) 0.16658(14) 0.1120(8) Uani 1 1 d . U . . .
H73A H -0.204423 0.490711 0.158998 0.168 Uiso 1 1 calc GR . . . .
H73B H -0.300122 0.450690 0.185932 0.168 Uiso 1 1 calc GR . . . .
H73C H -0.249994 0.404739 0.136936 0.168 Uiso 1 1 calc GR . . . .
C76 C 0.1143(4) 0.6168(2) 0.10330(13) 0.1165(12) Uani 1 1 d . . . . .
H76A H 0.061178 0.643114 0.128437 0.175 Uiso 1 1 calc GR . . . .
H76B H 0.115083 0.674092 0.079011 0.175 Uiso 1 1 calc GR . . . .
H76C H 0.187298 0.588754 0.117157 0.175 Uiso 1 1 calc GR . . . .
C103 C 0.1725(3) 0.8872(2) 0.20658(15) 0.1116(10) Uani 1 1 d . . . . .
H10D H 0.238907 0.910902 0.202260 0.167 Uiso 1 1 calc GR . . . .
H10E H 0.129201 0.920252 0.233276 0.167 Uiso 1 1 calc GR . . . .
H10F H 0.129139 0.906482 0.177384 0.167 Uiso 1 1 calc GR . . . .
C21 C 0.5028(4) 0.9661(4) 0.58229(14) 0.1382(15) Uani 1 1 d . . . . .
H21A H 0.492941 1.017762 0.554579 0.207 Uiso 1 1 calc GR . . . .
H21B H 0.545336 0.985583 0.606531 0.207 Uiso 1 1 calc GR . . . .
H21C H 0.431087 0.964182 0.595617 0.207 Uiso 1 1 calc GR . . . .
C20 C 0.6703(4) 0.8572(4) 0.54245(17) 0.1465(16) Uani 1 1 d . . . . .
H20A H 0.703473 0.787304 0.531985 0.220 Uiso 1 1 calc GR . . . .
H20B H 0.719630 0.873957 0.564594 0.220 Uiso 1 1 calc GR . . . .
H20C H 0.657929 0.908805 0.514675 0.220 Uiso 1 1 calc GR . . . .
C72 C -0.1834(3) 0.2446(3) 0.20495(17) 0.1306(9) Uani 1 1 d . U . . .
H72A H -0.196477 0.218327 0.174953 0.196 Uiso 1 1 calc GR . . . .
H72B H -0.250805 0.259447 0.224188 0.196 Uiso 1 1 calc GR . . . .
H72C H -0.125500 0.191864 0.222634 0.196 Uiso 1 1 calc GR . . . .
C24 C 0.1524(15) 0.9751(15) 0.5879(7) 0.167(5) Uani 0.389(13) 1 d D U P A 1
H24A H 0.156672 0.931624 0.618117 0.250 Uiso 0.389(13) 1 calc GR . P A 1
H24B H 0.092532 1.039263 0.589630 0.250 Uiso 0.389(13) 1 calc GR . P A 1
H24C H 0.221657 0.993197 0.581903 0.250 Uiso 0.389(13) 1 calc GR . P A 1
C25 C 0.0395(10) 0.8644(11) 0.5538(8) 0.137(4) Uani 0.389(13) 1 d D U P A 1
H25A H 0.021046 0.843087 0.523422 0.206 Uiso 0.389(13) 1 calc GR . P A 1
H25B H -0.024560 0.915007 0.566182 0.206 Uiso 0.389(13) 1 calc GR . P A 1
H25C H 0.061455 0.802929 0.576780 0.206 Uiso 0.389(13) 1 calc GR . P A 1
C24A C 0.1552(9) 1.0102(6) 0.5552(5) 0.153(3) Uani 0.611(13) 1 d D U P A 2
H24D H 0.207945 0.996398 0.581248 0.230 Uiso 0.611(13) 1 calc GR . P A 2
H24E H 0.087738 1.061495 0.564207 0.230 Uiso 0.611(13) 1 calc GR . P A 2
H24F H 0.186491 1.037967 0.526325 0.230 Uiso 0.611(13) 1 calc GR . P A 2
C25A C 0.0673(11) 0.8745(8) 0.5878(5) 0.174(4) Uani 0.611(13) 1 d D U P A 2
H25D H 0.056932 0.806811 0.581696 0.260 Uiso 0.611(13) 1 calc GR . P A 2
H25E H -0.004218 0.925334 0.591099 0.260 Uiso 0.611(13) 1 calc GR . P A 2
H25F H 0.108679 0.866844 0.617274 0.260 Uiso 0.611(13) 1 calc GR . P A 2

loop_
_atom_site_aniso_label
_atom_site_aniso_U_11
_atom_site_aniso_U_22
_atom_site_aniso_U_33
_atom_site_aniso_U_23
_atom_site_aniso_U_13
_atom_site_aniso_U_12
O4 0.0834(9) 0.0502(7) 0.0561(7) -0.0029(6) -0.0059(6) -0.0157(6)
O2 0.0445(7) 0.0948(10) 0.0677(8) -0.0256(7) 0.0100(6) -0.0186(7)
O3 0.0874(10) 0.0785(9) 0.0514(8) -0.0134(7) -0.0012(7) -0.0233(8)
N3 0.0624(9) 0.0599(9) 0.0503(8) 0.0007(7) 0.0048(7) -0.0239(7)
N1 0.0508(8) 0.0479(8) 0.0613(9) -0.0131(7) -0.0089(7) -0.0186(6)
O7 0.1122(13) 0.0754(9) 0.0623(9) 0.0077(8) -0.0259(8) -0.0431(9)
N2 0.0589(9) 0.0496(8) 0.0680(10) -0.0224(7) 0.0004(7) -0.0180(7)
O6 0.1067(14) 0.0827(11) 0.0686(10) -0.0089(8) 0.0094(9) -0.0033(10)
O8 0.1496(17) 0.0844(11) 0.0783(10) 0.0212(8) -0.0537(11) -0.0738(12)
N4 0.0725(11) 0.0760(11) 0.0534(9) 0.0077(8) 0.0046(8) -0.0334(9)
O1 0.0800(11) 0.1445(17) 0.0546(9) -0.0111(9) 0.0083(7) -0.0302(11)
C61 0.0515(9) 0.0423(8) 0.0502(9) -0.0081(7) -0.0028(7) -0.0164(7)
O5 0.1087(14) 0.0953(12) 0.0664(10) 0.0032(9) -0.0095(9) 0.0055(10)
C65 0.0469(9) 0.0420(8) 0.0524(9) -0.0079(7) -0.0056(7) -0.0142(7)
C67 0.0449(9) 0.0474(9) 0.0509(9) -0.0105(7) -0.0004(7) -0.0137(7)
C9 0.0540(10) 0.0520(9) 0.0472(9) -0.0059(7) 0.0036(7) -0.0201(8)
C62 0.0506(9) 0.0423(8) 0.0528(9) -0.0076(7) -0.0048(7) -0.0117(7)
C64 0.0492(9) 0.0439(8) 0.0577(10) -0.0117(7) -0.0069(7) -0.0154(7)
C60 0.0555(10) 0.0451(9) 0.0545(9) -0.0097(7) 0.0009(8) -0.0179(8)
C32 0.0582(10) 0.0601(10) 0.0430(8) -0.0080(8) 0.0001(7) -0.0270(8)
C69 0.0479(9) 0.0438(8) 0.0519(9) -0.0086(7) -0.0025(7) -0.0148(7)
C74 0.0467(9) 0.0566(10) 0.0530(10) -0.0106(8) 0.0007(7) -0.0158(8)
C84 0.0417(9) 0.0552(10) 0.0585(10) -0.0129(8) -0.0012(7) -0.0174(7)
C83 0.0544(10) 0.0453(9) 0.0498(9) -0.0100(7) -0.0039(7) -0.0129(7)
C63 0.0453(9) 0.0483(9) 0.0638(10) -0.0126(8) -0.0033(8) -0.0138(7)
C17 0.0570(10) 0.0532(10) 0.0464(9) -0.0050(7) 0.0010(7) -0.0201(8)
C10 0.0531(10) 0.0536(9) 0.0480(9) -0.0069(7) -0.0008(7) -0.0173(8)
C13 0.0579(10) 0.0546(10) 0.0465(9) -0.0037(7) 0.0010(7) -0.0225(8)
C95 0.0526(10) 0.0518(10) 0.0630(11) -0.0143(8) 0.0117(8) -0.0233(8)
C70 0.0557(11) 0.0583(10) 0.0543(11) -0.0136(8) 0.0053(8) -0.0220(8)
C58 0.0612(11) 0.0487(9) 0.0530(9) -0.0063(7) -0.0052(8) -0.0239(8)
C90 0.0481(9) 0.0503(9) 0.0594(10) -0.0123(8) 0.0060(8) -0.0223(7)
C11 0.0599(10) 0.0614(10) 0.0421(8) -0.0056(8) 0.0009(7) -0.0236(8)
C66 0.0501(9) 0.0484(9) 0.0566(10) -0.0142(8) -0.0030(7) -0.0157(7)
C89 0.0443(9) 0.0570(10) 0.0611(10) -0.0185(8) 0.0071(8) -0.0200(8)
C68 0.0500(10) 0.0496(9) 0.0650(11) -0.0144(8) -0.0022(8) -0.0184(8)
C8 0.0611(11) 0.0566(10) 0.0497(9) -0.0081(8) 0.0031(8) -0.0243(9)
C12 0.0582(10) 0.0573(10) 0.0450(9) -0.0020(7) 0.0044(7) -0.0236(8)
C97 0.0594(11) 0.0546(10) 0.0537(10) -0.0163(8) -0.0026(8) -0.0146(8)
C59 0.0603(11) 0.0498(9) 0.0547(10) -0.0086(8) -0.0018(8) -0.0214(8)
C26 0.0620(11) 0.0527(9) 0.0479(9) -0.0043(8) -0.0051(8) -0.0211(8)
C37 0.0667(12) 0.0662(11) 0.0447(9) -0.0041(8) -0.0006(8) -0.0332(9)
C7 0.0678(12) 0.0591(10) 0.0526(10) -0.0095(8) 0.0043(9) -0.0249(9)
C22 0.0792(13) 0.0599(11) 0.0514(11) -0.0089(9) -0.0058(9) -0.0259(10)
C98 0.0628(12) 0.0545(10) 0.0599(11) -0.0081(8) 0.0000(9) -0.0168(9)
C78 0.0617(11) 0.0482(9) 0.0582(10) -0.0089(8) 0.0014(8) -0.0159(8)
C15 0.0727(12) 0.0546(10) 0.0483(9) -0.0051(8) -0.0039(8) -0.0268(9)
C33 0.0688(12) 0.0638(11) 0.0516(10) -0.0038(9) 0.0025(9) -0.0243(10)
C14 0.0693(12) 0.0627(11) 0.0534(10) -0.0058(8) -0.0013(9) -0.0325(9)
C82 0.0630(11) 0.0530(10) 0.0606(11) -0.0058(8) 0.0037(9) -0.0148(9)
C91 0.0786(14) 0.0612(11) 0.0608(11) -0.0131(9) 0.0057(10) -0.0296(10)
C6 0.0648(11) 0.0545(10) 0.0574(10) -0.0063(8) 0.0090(9) -0.0234(9)
C43 0.0668(12) 0.0600(11) 0.0510(10) -0.0004(8) -0.0056(8) -0.0249(9)
C99 0.0640(12) 0.0696(13) 0.0650(12) -0.0052(10) 0.0068(9) -0.0199(10)
C45 0.0630(12) 0.0694(12) 0.0593(11) 0.0086(9) -0.0011(9) -0.0259(10)
C81 0.0667(12) 0.0692(13) 0.0643(12) -0.0126(10) 0.0120(10) -0.0136(10)
C16 0.0745(12) 0.0551(10) 0.0455(9) -0.0069(8) 0.0013(8) -0.0266(9)
C18 0.0800(13) 0.0586(11) 0.0518(10) -0.0048(9) -0.0087(9) -0.0285(10)
C27 0.0627(12) 0.0670(12) 0.0644(11) -0.0065(9) -0.0034(9) -0.0275(10)
C102 0.0674(13) 0.0555(11) 0.0772(13) -0.0114(9) -0.0019(10) -0.0202(9)
C96 0.0610(11) 0.0546(10) 0.0848(14) -0.0283(10) -0.0038(10) -0.0174(9)
C53 0.0616(12) 0.0720(12) 0.0622(11) -0.0087(9) -0.0042(9) -0.0253(10)
C38 0.0693(13) 0.0667(12) 0.0594(11) 0.0046(9) -0.0051(9) -0.0316(10)
C85 0.0732(13) 0.0607(11) 0.0666(12) -0.0091(9) -0.0059(10) -0.0251(10)
C31 0.0800(14) 0.0621(11) 0.0540(10) -0.0109(9) 0.0005(9) -0.0227(10)
C34 0.0741(14) 0.0665(12) 0.0655(12) -0.0067(10) -0.0022(10) -0.0160(10)
C36 0.0652(13) 0.0841(14) 0.0581(11) -0.0110(10) 0.0087(9) -0.0311(11)
C80 0.0676(13) 0.0594(12) 0.0732(13) -0.0208(10) 0.0011(10) -0.0065(9)
C88 0.0849(15) 0.0796(14) 0.0624(12) -0.0290(11) 0.0118(11) -0.0351(12)
C1 0.0790(14) 0.0732(13) 0.0608(12) -0.0025(10) 0.0057(10) -0.0306(11)
C79 0.0746(13) 0.0457(10) 0.0752(13) -0.0127(9) -0.0004(10) -0.0132(9)
C46 0.0749(14) 0.0752(13) 0.0636(12) 0.0037(10) -0.0018(10) -0.0308(11)
C54 0.0710(14) 0.1033(18) 0.0751(14) -0.0124(13) -0.0149(11) -0.0430(13)
C44 0.0785(14) 0.0925(15) 0.0505(10) 0.0088(10) 0.0005(9) -0.0438(12)
C94 0.1023(18) 0.0531(11) 0.0779(14) -0.0102(10) 0.0179(12) -0.0330(11)
C57 0.0643(12) 0.0787(14) 0.0804(14) -0.0309(12) -0.0035(10) -0.0214(11)
C42 0.0794(15) 0.0686(13) 0.0685(13) -0.0003(10) 0.0033(11) -0.0164(11)
C100 0.0632(13) 0.0658(13) 0.0897(15) -0.0083(11) 0.0051(11) -0.0100(10)
C5 0.0737(14) 0.0690(12) 0.0758(13) -0.0069(10) 0.0031(11) -0.0291(11)
C101 0.0706(14) 0.0546(11) 0.0960(16) -0.0094(11) -0.0047(12) -0.0110(10)
C50 0.0631(12) 0.0846(14) 0.0629(12) 0.0107(10) 0.0002(9) -0.0272(11)
C47 0.0672(13) 0.0664(12) 0.0894(15) 0.0020(11) -0.0119(11) -0.0210(10)
C35 0.0658(13) 0.0828(15) 0.0720(13) -0.0182(12) 0.0058(10) -0.0191(11)
C30 0.121(2) 0.0678(13) 0.0640(13) -0.0195(10) -0.0039(13) -0.0336(14)
C28 0.0796(15) 0.0873(16) 0.0808(15) 0.0005(13) -0.0155(12) -0.0456(13)
C48 0.0583(12) 0.0729(13) 0.1023(18) 0.0148(12) 0.0002(12) -0.0265(10)
C75 0.0971(17) 0.0628(12) 0.0686(13) 0.0114(10) -0.0111(12) -0.0165(12)
C92 0.1093(19) 0.0764(15) 0.0585(12) -0.0021(11) 0.0064(12) -0.0362(14)
C29 0.120(2) 0.0866(16) 0.0769(15) -0.0054(13) -0.0213(15) -0.0594(16)
C86 0.0920(17) 0.0756(14) 0.0658(13) -0.0023(11) -0.0075(11) -0.0287(12)
C49 0.0618(13) 0.0913(16) 0.0809(15) 0.0175(12) 0.0034(11) -0.0299(12)
C71 0.0556(10) 0.1151(15) 0.1187(16) -0.0372(13) 0.0345(11) -0.0297(10)
C87 0.0976(18) 0.0947(18) 0.0555(12) -0.0091(12) 0.0000(11) -0.0351(14)
C3 0.0915(18) 0.0751(15) 0.0985(19) 0.0096(13) 0.0282(15) -0.0321(13)
C39 0.0938(18) 0.0696(14) 0.0905(16) 0.0153(12) -0.0014(13) -0.0329(13)
C19 0.139(3) 0.0941(19) 0.0865(16) 0.0200(14) -0.0552(18) -0.0734(19)
C2 0.1004(19) 0.0852(16) 0.0659(13) 0.0073(11) 0.0135(12) -0.0325(14)
C93 0.132(2) 0.0646(13) 0.0684(14) 0.0010(11) 0.0183(14) -0.0372(14)
C4 0.0698(14) 0.0699(14) 0.119(2) -0.0030(14) 0.0089(14) -0.0327(12)
C55 0.102(2) 0.107(2) 0.0859(16) -0.0398(15) -0.0170(15) -0.0465(16)
C41 0.0946(19) 0.0720(15) 0.0983(19) -0.0010(14) -0.0013(15) -0.0058(13)
C40 0.109(2) 0.0650(14) 0.111(2) 0.0177(14) -0.0050(17) -0.0223(15)
C104 0.0740(16) 0.0898(17) 0.121(2) -0.0008(15) 0.0203(15) -0.0290(13)
C56 0.0902(19) 0.109(2) 0.0993(19) -0.0562(17) -0.0030(15) -0.0280(15)
C23 0.108(2) 0.0818(17) 0.104(2) -0.0190(15) 0.0190(17) 0.0000(16)
C52 0.109(2) 0.099(2) 0.114(2) -0.0116(17) -0.0220(17) -0.0482(18)
C51 0.108(2) 0.168(3) 0.098(2) 0.019(2) 0.0220(18) -0.074(2)
C77 0.111(2) 0.109(2) 0.131(3) 0.032(2) -0.042(2) -0.0196(19)
C73 0.0657(13) 0.1277(19) 0.1353(19) -0.0329(16) 0.0253(13) -0.0104(13)
C76 0.162(3) 0.0705(16) 0.123(2) 0.0243(16) -0.041(2) -0.0480(19)
C103 0.092(2) 0.0573(14) 0.178(3) -0.0002(17) -0.009(2) -0.0108(13)
C21 0.177(4) 0.151(4) 0.113(3) -0.041(2) -0.034(3) -0.077(3)
C20 0.132(3) 0.171(4) 0.156(4) -0.032(3) -0.040(3) -0.062(3)
C72 0.0783(14) 0.1280(19) 0.190(2) -0.0196(18) 0.0411(16) -0.0393(14)
C24 0.184(9) 0.120(8) 0.189(10) -0.074(7) 0.029(9) -0.013(7)
C25 0.109(7) 0.126(7) 0.180(11) -0.030(8) 0.015(7) -0.034(5)
C24A 0.183(7) 0.076(4) 0.197(9) -0.028(5) 0.057(7) -0.029(4)
C25A 0.157(7) 0.140(6) 0.211(8) -0.023(7) 0.092(7) -0.028(5)

loop_
_atom_type_symbol
_atom_type_description
_atom_type_scat_dispersion_real
_atom_type_scat_dispersion_imag
_atom_type_scat_source
C C 0.0181 0.0091 'International Tables Vol C Tables 4.2.6.8 and 6.1.1.4'
H H 0.0000 0.0000 'International Tables Vol C Tables 4.2.6.8 and 6.1.1.4'
N N 0.0311 0.0180 'International Tables Vol C Tables 4.2.6.8 and 6.1.1.4'
O O 0.0492 0.0322 'International Tables Vol C Tables 4.2.6.8 and 6.1.1.4'

loop_
_geom_angle_atom_site_label_1
_geom_angle_atom_site_label_2
_geom_angle_atom_site_label_3
_geom_angle
_geom_angle_site_symmetry_1
_geom_angle_site_symmetry_3
_geom_angle_publ_flag
C74 O4 C75 118.62(16) . . ?
C70 O2 C71 117.58(19) . . ?
C32 N3 C12 117.90(15) . . ?
C43 N3 C32 120.40(15) . . ?
C43 N3 C12 120.65(16) . . ?
C84 N1 C64 117.23(15) . . ?
C84 N1 C90 119.70(14) . . ?
C90 N1 C64 114.63(14) . . ?
C95 N2 C89 121.00(14) . . ?
C95 N2 C96 116.60(16) . . ?
C89 N2 C96 122.17(15) . . ?
C22 O6 C23 119.3(2) . . ?
C18 O8 C19 118.34(17) . . ?
C37 N4 C38 119.91(16) . . ?
C37 N4 C44 119.54(19) . . ?
C38 N4 C44 120.50(18) . . ?
C62 C61 C60 121.02(15) . . ?
C69 C61 C62 118.71(14) . . ?
C69 C61 C60 119.90(16) . . ?
C64 C65 C69 120.32(15) . . ?
C64 C65 C66 128.60(14) . . ?
C69 C65 C66 111.00(15) . . ?
C74 C67 C66 108.63(14) . . ?
C74 C67 C68 110.66(14) . . ?
C70 C67 C74 110.53(15) . . ?
C70 C67 C66 112.18(14) . . ?
C70 C67 C68 110.04(14) . . ?
C66 C67 C68 104.64(14) . . ?
C17 C9 C10 118.46(16) . . ?
C17 C9 C8 119.59(15) . . ?
C10 C9 C8 121.94(16) . . ?
C61 C62 C83 121.56(15) . . ?
C63 C62 C61 119.14(15) . . ?
C63 C62 C83 119.27(16) . . ?
C65 C64 N1 119.12(15) . . ?
C65 C64 C63 119.45(15) . . ?
C63 C64 N1 121.32(16) . . ?
C59 C60 C61 173.99(19) . . ?
N3 C32 C37 118.79(17) . . ?
C33 C32 N3 122.20(16) . . ?
C33 C32 C37 118.98(18) . . ?
C61 C69 C68 128.44(15) . . ?
C65 C69 C61 120.89(16) . . ?
C65 C69 C68 110.59(14) . . ?
O4 C74 C67 110.06(14) . . ?
O3 C74 O4 124.91(18) . . ?
O3 C74 C67 124.97(17) . . ?
C89 C84 N1 120.21(17) . . ?
C85 C84 N1 119.86(16) . . ?
C85 C84 C89 119.91(18) . . ?
C78 C83 C62 121.02(17) . . ?
C82 C83 C62 120.92(16) . . ?
C82 C83 C78 118.04(17) . . ?
C64 C63 C62 121.26(16) . . ?
C9 C17 C16 127.53(16) . . ?
C13 C17 C9 122.10(16) . . ?
C13 C17 C16 110.34(15) . . ?
C9 C10 C26 122.48(16) . . ?
C11 C10 C9 118.38(16) . . ?
C11 C10 C26 119.13(15) . . ?
C17 C13 C14 110.47(15) . . ?
C12 C13 C17 119.49(16) . . ?
C12 C13 C14 130.03(16) . . ?
N2 C95 C90 120.07(17) . . ?
C94 C95 N2 122.32(17) . . ?
C94 C95 C90 117.60(19) . . ?
O2 C70 C67 111.19(15) . . ?
O1 C70 O2 124.16(18) . . ?
O1 C70 C67 124.61(19) . . ?
C53 C58 C59 122.16(18) . . ?
C53 C58 C57 118.79(17) . . ?
C57 C58 C59 119.04(18) . . ?
C95 C90 N1 119.61(16) . . ?
C91 C90 N1 120.58(16) . . ?
C91 C90 C95 119.80(18) . . ?
C12 C11 C10 122.47(16) . . ?
C65 C66 C67 103.26(13) . . ?
N2 C89 C84 119.40(16) . . ?
N2 C89 C88 124.39(16) . . ?
C84 C89 C88 116.20(17) . . ?
C69 C68 C67 103.69(13) . . ?
C7 C8 C9 179.4(2) . . ?
C13 C12 N3 122.16(16) . . ?
C13 C12 C11 119.01(16) . . ?
C11 C12 N3 118.76(15) . . ?
C98 C97 C96 122.98(17) . . ?
C102 C97 C98 118.76(19) . . ?
C102 C97 C96 118.26(18) . . ?
C60 C59 C58 174.8(2) . . ?
C27 C26 C10 122.11(17) . . ?
C27 C26 C31 118.16(18) . . ?
C31 C26 C10 119.70(18) . . ?
N4 C37 C32 118.19(19) . . ?
C36 C37 N4 122.66(17) . . ?
C36 C37 C32 119.08(19) . . ?
C8 C7 C6 174.4(2) . . ?
O6 C22 C15 110.90(18) . . ?
O5 C22 O6 123.1(2) . . ?
O5 C22 C15 126.0(2) . . ?
C99 C98 C97 121.47(19) . . ?
C79 C78 C83 120.33(19) . . ?
C22 C15 C14 110.58(16) . . ?
C22 C15 C16 108.26(17) . . ?
C22 C15 C18 109.11(16) . . ?
C14 C15 C16 104.17(14) . . ?
C18 C15 C14 112.67(17) . . ?
C18 C15 C16 111.91(16) . . ?
C32 C33 C34 120.83(19) . . ?
C13 C14 C15 102.54(15) . . ?
C81 C82 C83 121.14(18) . . ?
C90 C91 C92 121.20(19) . . ?
C1 C6 C7 121.21(19) . . ?
C5 C6 C7 119.95(19) . . ?
C5 C6 C1 118.78(19) . . ?
N3 C43 C38 117.98(19) . . ?
C42 C43 N3 122.52(18) . . ?
C42 C43 C38 119.47(19) . . ?
C98 C99 C100 117.9(2) . . ?
C98 C99 C104 121.1(2) . . ?
C100 C99 C104 121.0(2) . . ?
C46 C45 C44 122.95(18) . . ?
C46 C45 C50 119.4(2) . . ?
C50 C45 C44 117.66(19) . . ?
C80 C81 C82 120.2(2) . . ?
C17 C16 C15 102.47(14) . . ?
O7 C18 O8 124.06(18) . . ?
O7 C18 C15 125.32(18) . . ?
O8 C18 C15 110.62(17) . . ?
C28 C27 C26 121.2(2) . . ?
C101 C102 C97 122.0(2) . . ?
N2 C96 C97 114.00(16) . . ?
C58 C53 C54 120.2(2) . . ?
N4 C38 C43 118.94(18) . . ?
C39 C38 N4 122.5(2) . . ?
C39 C38 C43 118.5(2) . . ?
C84 C85 C86 121.5(2) . . ?
C30 C31 C26 120.6(2) . . ?
C35 C34 C33 120.2(2) . . ?
C37 C36 C35 121.25(19) . . ?
C81 C80 C79 119.62(19) . . ?
C87 C88 C89 122.99(19) . . ?
C2 C1 C6 120.2(2) . . ?
C80 C79 C78 120.67(19) . . ?
C45 C46 C47 120.8(2) . . ?
C55 C54 C53 120.3(2) . . ?
N4 C44 C45 117.15(18) . . ?
C93 C94 C95 121.7(2) . . ?
C56 C57 C58 120.3(2) . . ?
C43 C42 C41 120.9(2) . . ?
C101 C100 C99 122.2(2) . . ?
C6 C5 C4 120.0(2) . . ?
C102 C101 C100 117.6(2) . . ?
C102 C101 C103 120.9(2) . . ?
C100 C101 C103 121.5(2) . . ?
C49 C50 C45 121.0(2) . . ?
C46 C47 C52 120.8(2) . . ?
C48 C47 C46 118.4(2) . . ?
C48 C47 C52 120.9(2) . . ?
C34 C35 C36 119.7(2) . . ?
C31 C30 C29 120.3(2) . . ?
C29 C28 C27 120.3(2) . . ?
C47 C48 C49 122.5(2) . . ?
O4 C75 C77 109.4(2) . . ?
O4 C75 C76 105.01(19) . . ?
C77 C75 C76 114.8(3) . . ?
C93 C92 C91 119.4(2) . . ?
C28 C29 C30 119.5(2) . . ?
C87 C86 C85 119.3(2) . . ?
C50 C49 C51 120.7(3) . . ?
C48 C49 C50 117.9(2) . . ?
C48 C49 C51 121.4(2) . . ?
O2 C71 C73 106.5(3) . . ?
O2 C71 C72 108.0(2) . . ?
C72 C71 C73 113.1(3) . . ?
C88 C87 C86 120.0(2) . . ?
C4 C3 C2 120.4(2) . . ?
C40 C39 C38 121.4(2) . . ?
O8 C19 C21 107.8(3) . . ?
O8 C19 C20 107.2(3) . . ?
C20 C19 C21 113.4(3) . . ?
C3 C2 C1 120.4(2) . . ?
C92 C93 C94 120.2(2) . . ?
C3 C4 C5 120.3(2) . . ?
C54 C55 C56 119.8(2) . . ?
C40 C41 C42 119.5(3) . . ?
C41 C40 C39 120.2(2) . . ?
C55 C56 C57 120.7(2) . . ?
O6 C23 C24 103.2(7) . . ?
O6 C23 C25A 106.4(5) . . ?
C25 C23 O6 109.8(6) . . ?
C25 C23 C24 116.0(9) . . ?
C24A C23 O6 108.5(5) . . ?
C24A C23 C25A 111.4(6) . . ?

loop_
_geom_bond_atom_site_label_1
_geom_bond_atom_site_label_2
_geom_bond_distance
_geom_bond_site_symmetry_2
_geom_bond_publ_flag
O4 C74 1.329(2) . ?
O4 C75 1.475(3) . ?
O2 C70 1.324(3) . ?
O2 C71 1.465(3) . ?
O3 C74 1.204(2) . ?
N3 C32 1.407(3) . ?
N3 C12 1.434(2) . ?
N3 C43 1.404(3) . ?
N1 C64 1.445(2) . ?
N1 C84 1.414(2) . ?
N1 C90 1.417(2) . ?
O7 C18 1.187(3) . ?
N2 C95 1.399(3) . ?
N2 C89 1.400(3) . ?
N2 C96 1.467(2) . ?
O6 C22 1.326(3) . ?
O6 C23 1.462(4) . ?
O8 C18 1.324(3) . ?
O8 C19 1.471(3) . ?
N4 C37 1.400(3) . ?
N4 C38 1.403(3) . ?
N4 C44 1.456(3) . ?
O1 C70 1.190(2) . ?
C61 C62 1.413(3) . ?
C61 C60 1.432(2) . ?
C61 C69 1.403(2) . ?
O5 C22 1.191(3) . ?
C65 C64 1.382(3) . ?
C65 C69 1.389(2) . ?
C65 C66 1.498(2) . ?
C67 C74 1.522(3) . ?
C67 C70 1.514(3) . ?
C67 C66 1.548(2) . ?
C67 C68 1.554(2) . ?
C9 C17 1.400(3) . ?
C9 C10 1.410(2) . ?
C9 C8 1.429(3) . ?
C62 C83 1.487(2) . ?
C62 C63 1.398(2) . ?
C64 C63 1.390(3) . ?
C60 C59 1.193(2) . ?
C32 C37 1.411(3) . ?
C32 C33 1.388(3) . ?
C69 C68 1.500(3) . ?
C84 C89 1.409(2) . ?
C84 C85 1.371(3) . ?
C83 C78 1.397(3) . ?
C83 C82 1.386(3) . ?
C17 C13 1.388(3) . ?
C17 C16 1.511(3) . ?
C10 C11 1.397(3) . ?
C10 C26 1.487(3) . ?
C13 C12 1.385(2) . ?
C13 C14 1.512(3) . ?
C95 C90 1.406(2) . ?
C95 C94 1.386(3) . ?
C58 C59 1.432(2) . ?
C58 C53 1.380(3) . ?
C58 C57 1.390(3) . ?
C90 C91 1.379(3) . ?
C11 C12 1.388(3) . ?
C89 C88 1.409(3) . ?
C8 C7 1.202(3) . ?
C97 C98 1.386(3) . ?
C97 C102 1.384(3) . ?
C97 C96 1.501(3) . ?
C26 C27 1.384(3) . ?
C26 C31 1.393(3) . ?
C37 C36 1.383(3) . ?
C7 C6 1.433(3) . ?
C22 C15 1.517(3) . ?
C98 C99 1.385(3) . ?
C78 C79 1.381(3) . ?
C15 C14 1.547(3) . ?
C15 C16 1.548(3) . ?
C15 C18 1.521(3) . ?
C33 C34 1.389(3) . ?
C82 C81 1.382(3) . ?
C91 C92 1.379(3) . ?
C6 C1 1.393(3) . ?
C6 C5 1.390(3) . ?
C43 C38 1.413(3) . ?
C43 C42 1.374(3) . ?
C99 C100 1.394(3) . ?
C99 C104 1.500(4) . ?
C45 C46 1.382(3) . ?
C45 C44 1.511(3) . ?
C45 C50 1.393(3) . ?
C81 C80 1.371(3) . ?
C27 C28 1.383(3) . ?
C102 C101 1.383(3) . ?
C53 C54 1.389(3) . ?
C38 C39 1.384(3) . ?
C85 C86 1.379(3) . ?
C31 C30 1.380(3) . ?
C34 C35 1.371(3) . ?
C36 C35 1.388(4) . ?
C80 C79 1.375(3) . ?
C88 C87 1.342(3) . ?
C1 C2 1.380(3) . ?
C46 C47 1.392(3) . ?
C54 C55 1.365(4) . ?
C94 C93 1.378(4) . ?
C57 C56 1.371(3) . ?
C42 C41 1.394(4) . ?
C100 C101 1.392(4) . ?
C5 C4 1.390(4) . ?
C101 C103 1.504(4) . ?
C50 C49 1.391(3) . ?
C47 C48 1.379(4) . ?
C47 C52 1.502(4) . ?
C30 C29 1.388(4) . ?
C28 C29 1.368(4) . ?
C48 C49 1.385(4) . ?
C75 C77 1.483(5) . ?
C75 C76 1.496(4) . ?
C92 C93 1.363(3) . ?
C86 C87 1.368(4) . ?
C49 C51 1.503(4) . ?
C71 C73 1.488(5) . ?
C71 C72 1.482(5) . ?
C3 C2 1.368(4) . ?
C3 C4 1.362(4) . ?
C39 C40 1.373(4) . ?
C19 C21 1.476(6) . ?
C19 C20 1.472(6) . ?
C55 C56 1.371(4) . ?
C41 C40 1.373(4) . ?
C23 C24 1.541(11) . ?
C23 C25 1.447(10) . ?
C23 C24A 1.433(8) . ?
C23 C25A 1.499(8) . ?
